data_7110238
loop_
_publ_author_name
'Olga V. Makhlynets'
'Williamson N. Oloo'
'Yurii S. Moroz'
'Irina G. Belaya'
'Taryn D. Palluccio'
'Alexander S. Filatov'
'Peter Muller'
'Matthew A. Cranswick'
'Lawrence Que'
'Elena V. Rybak-Akimova'

_publ_section_title
;
 H2O2 activation with biomimetic non-haem iron complexes and AcOH:
 connecting the g = 2.7 EPR signal with a visible chromophore
;
_journal_name_full Chem.Commun.
_journal_page_first 645
_journal_paper_doi 10.1039/c3cc47632d
_journal_volume 50
_journal_year 2014
_chemical_absolute_configuration ad
_chemical_formula_sum 'C56 H84 Cl4 Fe2 N10 O22'
_chemical_formula_weight 1502.83
_chemical_name_systematic
; 
 ? 
;
_space_group_IT_number 19
_symmetry_cell_setting orthorhombic
_symmetry_space_group_name_Hall 'P 2ac 2ab'
_symmetry_space_group_name_H-M 'P 21 21 21'
_atom_sites_solution_hydrogens geom
_atom_sites_solution_primary direct
_atom_sites_solution_secondary difmap
_audit_creation_method SHELXL-97
_cell_angle_alpha 90.00
_cell_angle_beta 90.00
_cell_angle_gamma 90.00
_cell_formula_units_Z 4
_cell_length_a 13.8725(15)
_cell_length_b 18.435(2)
_cell_length_c 26.781(3)
_cell_measurement_reflns_used 9583
_cell_measurement_temperature 100(2)
_cell_measurement_theta_max 30.09
_cell_measurement_theta_min 2.34
_cell_volume 6849.0(13)
_computing_cell_refinement 'SAINT 7.46A (Bruker-AXS, 2009)'
_computing_data_collection 'APEX2 v2009.9.0 (Bruker-AXS, 2009)'
_computing_data_reduction 'SAINT 7.46A (Bruker-AXS, 2009)'
_computing_molecular_graphics 'Bruker SHELXTL'
_computing_publication_material 'Bruker SHELXTL'
_computing_structure_refinement 'SHELXL-97 (Sheldrick, 2008)'
_computing_structure_solution 'SHELXS-97 (Sheldrick, 2008)'
_diffrn_ambient_temperature 100(2)
_diffrn_detector_area_resol_mean 8.3
_diffrn_measured_fraction_theta_full 1.000
_diffrn_measured_fraction_theta_max 1.000
_diffrn_measurement_device_type 'Bruker Smart APEX CCD'
_diffrn_measurement_method '\f and \w scans'
_diffrn_radiation_monochromator graphite
_diffrn_radiation_source 'fine-focus sealed tube'
_diffrn_radiation_type MoK\a
_diffrn_radiation_wavelength 0.71073
_diffrn_reflns_av_R_equivalents 0.0746
_diffrn_reflns_av_sigmaI/netI 0.0478
_diffrn_reflns_limit_h_max 19
_diffrn_reflns_limit_h_min -19
_diffrn_reflns_limit_k_max 25
_diffrn_reflns_limit_k_min -25
_diffrn_reflns_limit_l_max 37
_diffrn_reflns_limit_l_min -36
_diffrn_reflns_number 154156
_diffrn_reflns_theta_full 29.57
_diffrn_reflns_theta_max 29.57
_diffrn_reflns_theta_min 1.34
_exptl_absorpt_coefficient_mu 0.660
_exptl_absorpt_correction_T_max 0.9250
_exptl_absorpt_correction_T_min 0.6736
_exptl_absorpt_correction_type multi-scan
_exptl_absorpt_process_details 'SADABS (Sheldrick, 2009)'
_exptl_crystal_colour yellow
_exptl_crystal_density_diffrn 1.457
_exptl_crystal_density_method 'not measured'
_exptl_crystal_description needle
_exptl_crystal_F_000 3144
_exptl_crystal_size_max 0.65
_exptl_crystal_size_mid 0.16
_exptl_crystal_size_min 0.12
_refine_diff_density_max 0.639
_refine_diff_density_min -0.413
_refine_diff_density_rms 0.067
_refine_ls_abs_structure_details 'Flack H D (1983), Acta Cryst. A39, 876-881'
_refine_ls_abs_structure_Flack -0.017(9)
_refine_ls_extinction_method none
_refine_ls_goodness_of_fit_ref 1.034
_refine_ls_hydrogen_treatment mixed
_refine_ls_matrix_type full
_refine_ls_number_parameters 921
_refine_ls_number_reflns 19212
_refine_ls_number_restraints 864
_refine_ls_restrained_S_all 1.057
_refine_ls_R_factor_all 0.0588
_refine_ls_R_factor_gt 0.0410
_refine_ls_shift/su_max 0.002
_refine_ls_shift/su_mean 0.000
_refine_ls_structure_factor_coef Fsqd
_refine_ls_weighting_details 'calc w=1/[\s^2^(Fo^2^)+(0.0373P)^2^+4.1711P] where P=(Fo^2^+2Fc^2^)/3'
_refine_ls_weighting_scheme calc
_refine_ls_wR_factor_gt 0.0869
_refine_ls_wR_factor_ref 0.0963
_reflns_number_gt 15918
_reflns_number_total 19212
_reflns_threshold_expression >2sigma(I)
_cod_data_source_file c3cc47632d.txt
_cod_data_source_block 10136
_cod_original_cell_volume 6848.9(13)
_cod_database_code 7110238
_diiron(iii) SRBPBP

loop_
_symmetry_equiv_pos_as_xyz
'x, y, z'
'-x+1/2, -y, z+1/2'
'-x, y+1/2, -z+1/2'
'x+1/2, -y+1/2, -z'

loop_
_atom_site_label
_atom_site_type_symbol
_atom_site_fract_x
_atom_site_fract_y
_atom_site_fract_z
_atom_site_U_iso_or_equiv
_atom_site_adp_type
_atom_site_occupancy
_atom_site_symmetry_multiplicity
_atom_site_calc_flag
_atom_site_refinement_flags
_atom_site_disorder_assembly
_atom_site_disorder_group
Fe1 Fe -0.03878(2) 0.110178(19) 0.854428(13) 0.01591(7) Uani 1 1 d D . .
Fe2 Fe 0.13416(2) 0.030286(19) 0.896951(14) 0.01613(7) Uani 1 1 d D . .
O1 O 0.05359(12) 0.11570(9) 0.90950(6) 0.0168(3) Uani 1 1 d D . .
H1 H 0.0627(18) 0.1490(12) 0.9285(9) 0.020 Uiso 1 1 d D . .
O2 O 0.04029(13) 0.02337(9) 0.84188(6) 0.0184(3) Uani 1 1 d D . .
H2 H 0.034(2) -0.0066(14) 0.8196(9) 0.022 Uiso 1 1 d D . .
O3 O 0.18872(17) 0.32731(14) 0.72006(9) 0.0451(6) Uani 1 1 d . . .
O4 O -0.33214(14) -0.05797(11) 0.98684(8) 0.0293(4) Uani 1 1 d . . .
O5 O 0.41668(15) 0.21257(13) 0.76677(8) 0.0365(5) Uani 1 1 d . . .
O6 O -0.10292(16) -0.15931(12) 1.04567(8) 0.0353(5) Uani 1 1 d . . .
N1 N 0.04491(15) 0.18574(11) 0.81302(8) 0.0192(4) Uani 1 1 d . . .
N2 N -0.11312(15) 0.11501(12) 0.78426(8) 0.0198(4) Uani 1 1 d . . .
N3 N -0.14553(15) 0.18857(11) 0.87701(8) 0.0176(4) Uani 1 1 d . . .
N4 N -0.14374(15) 0.04700(11) 0.89224(8) 0.0178(4) Uani 1 1 d . . .
N5 N 0.23555(14) 0.08058(11) 0.84894(8) 0.0177(4) Uani 1 1 d . . .
N6 N 0.25315(15) 0.05463(11) 0.94558(8) 0.0184(4) Uani 1 1 d . . .
N7 N 0.19649(15) -0.07627(11) 0.89352(8) 0.0188(4) Uani 1 1 d . . .
N8 N 0.05412(15) -0.02931(11) 0.95073(8) 0.0184(4) Uani 1 1 d . . .
C1 C 0.10742(18) 0.23341(14) 0.83269(10) 0.0204(5) Uani 1 1 d . . .
H1A H 0.1161 0.2327 0.8679 0.024 Uiso 1 1 calc R . .
C2 C 0.16016(19) 0.28348(15) 0.80550(11) 0.0242(6) Uani 1 1 d . . .
C3 C 0.1463(2) 0.28261(16) 0.75361(12) 0.0296(6) Uani 1 1 d . . .
C4 C 0.0796(2) 0.23407(17) 0.73190(11) 0.0275(6) Uani 1 1 d . . .
C5 C 0.03114(18) 0.18623(14) 0.76304(10) 0.0204(5) Uani 1 1 d . . .
C6 C -0.03975(19) 0.12989(14) 0.74470(9) 0.0212(5) Uani 1 1 d . . .
H6A H -0.0722 0.1476 0.7141 0.025 Uiso 1 1 calc R . .
H6B H -0.0051 0.0846 0.7363 0.025 Uiso 1 1 calc R . .
C7 C -0.1753(2) 0.05183(15) 0.76994(11) 0.0250(6) Uani 1 1 d . . .
H7A H -0.2108 0.0331 0.7993 0.030 Uiso 1 1 calc R . .
H7B H -0.1359 0.0122 0.7557 0.030 Uiso 1 1 calc R . .
C8 C -0.2456(2) 0.08231(17) 0.73060(11) 0.0300(6) Uani 1 1 d . . .
H8A H -0.2173 0.0798 0.6967 0.036 Uiso 1 1 calc R . .
H8B H -0.3073 0.0552 0.7309 0.036 Uiso 1 1 calc R . .
C9 C -0.2609(2) 0.16160(18) 0.74682(11) 0.0294(6) Uani 1 1 d . . .
H9A H -0.3259 0.1679 0.7614 0.035 Uiso 1 1 calc R . .
H9B H -0.2545 0.1945 0.7178 0.035 Uiso 1 1 calc R . .
C10 C -0.18220(18) 0.17857(15) 0.78626(10) 0.0212(5) Uani 1 1 d . . .
H10 H -0.1475 0.2241 0.7768 0.025 Uiso 1 1 calc R . .
C11 C -0.22513(18) 0.18686(14) 0.83842(10) 0.0197(5) Uani 1 1 d . . .
H11 H -0.2701 0.1458 0.8455 0.024 Uiso 1 1 calc R . .
C12 C -0.27903(19) 0.26001(15) 0.84353(11) 0.0247(6) Uani 1 1 d . . .
H12A H -0.2872 0.2831 0.8104 0.030 Uiso 1 1 calc R . .
H12B H -0.3435 0.2525 0.8586 0.030 Uiso 1 1 calc R . .
C13 C -0.2160(2) 0.30796(15) 0.87771(11) 0.0266(6) Uani 1 1 d . . .
H13A H -0.2079 0.3571 0.8634 0.032 Uiso 1 1 calc R . .
H13B H -0.2448 0.3123 0.9114 0.032 Uiso 1 1 calc R . .
C14 C -0.11939(18) 0.26760(13) 0.87985(10) 0.0206(5) Uani 1 1 d . . .
H14A H -0.0778 0.2816 0.8514 0.025 Uiso 1 1 calc R . .
H14B H -0.0851 0.2784 0.9114 0.025 Uiso 1 1 calc R . .
C15 C -0.18487(18) 0.16444(14) 0.92618(10) 0.0192(5) Uani 1 1 d . . .
H15A H -0.2478 0.1881 0.9323 0.023 Uiso 1 1 calc R . .
H15B H -0.1402 0.1788 0.9533 0.023 Uiso 1 1 calc R . .
C16 C -0.19732(17) 0.08318(14) 0.92626(9) 0.0170(5) Uani 1 1 d . . .
C17 C -0.25927(18) 0.04799(14) 0.95885(10) 0.0195(5) Uani 1 1 d . . .
C18 C -0.26918(17) -0.02762(15) 0.95410(10) 0.0198(5) Uani 1 1 d . . .
C19 C -0.21337(19) -0.06664(14) 0.91896(10) 0.0214(5) Uani 1 1 d . . .
C20 C -0.15244(17) -0.02571(14) 0.88954(10) 0.0200(5) Uani 1 1 d . . .
H20 H -0.1139 -0.0505 0.8657 0.024 Uiso 1 1 calc R . .
C21 C 0.2211(2) 0.33742(18) 0.83441(12) 0.0353(7) Uani 1 1 d . . .
H21A H 0.2110 0.3303 0.8703 0.053 Uiso 1 1 calc R . .
H21B H 0.2023 0.3869 0.8252 0.053 Uiso 1 1 calc R . .
H21C H 0.2893 0.3299 0.8264 0.053 Uiso 1 1 calc R . .
C22 C 0.0625(3) 0.2368(2) 0.67657(11) 0.0445(9) Uani 1 1 d . . .
H22A H 0.1189 0.2172 0.6591 0.067 Uiso 1 1 calc R . .
H22B H 0.0521 0.2872 0.6663 0.067 Uiso 1 1 calc R . .
H22C H 0.0056 0.2078 0.6682 0.067 Uiso 1 1 calc R . .
C23 C 0.2789(3) 0.3614(2) 0.72718(17) 0.0548(11) Uani 1 1 d . . .
H23A H 0.2716 0.4019 0.7506 0.082 Uiso 1 1 calc R . .
H23B H 0.3026 0.3798 0.6951 0.082 Uiso 1 1 calc R . .
H23C H 0.3250 0.3263 0.7407 0.082 Uiso 1 1 calc R . .
C24 C -0.3174(2) 0.08801(15) 0.99766(10) 0.0251(6) Uani 1 1 d . . .
H24A H -0.2884 0.1356 1.0038 0.038 Uiso 1 1 calc R . .
H24B H -0.3181 0.0600 1.0288 0.038 Uiso 1 1 calc R . .
H24C H -0.3836 0.0944 0.9856 0.038 Uiso 1 1 calc R . .
C25 C -0.2124(2) -0.14736(15) 0.91294(12) 0.0283(6) Uani 1 1 d . . .
H25A H -0.2717 -0.1629 0.8962 0.042 Uiso 1 1 calc R . .
H25B H -0.2084 -0.1703 0.9459 0.042 Uiso 1 1 calc R . .
H25C H -0.1565 -0.1616 0.8928 0.042 Uiso 1 1 calc R . .
C26 C -0.3867(2) -0.12032(17) 0.97368(15) 0.0415(9) Uani 1 1 d . . .
H26A H -0.4045 -0.1177 0.9383 0.062 Uiso 1 1 calc R . .
H26B H -0.4452 -0.1223 0.9941 0.062 Uiso 1 1 calc R . .
H26C H -0.3480 -0.1640 0.9795 0.062 Uiso 1 1 calc R . .
C31 C 0.23212(19) 0.07910(15) 0.79870(10) 0.0209(5) Uani 1 1 d . . .
H31 H 0.1866 0.0476 0.7835 0.025 Uiso 1 1 calc R . .
C32 C 0.29026(19) 0.12030(16) 0.76775(10) 0.0246(6) Uani 1 1 d . . .
C33 C 0.3567(2) 0.16622(16) 0.79183(11) 0.0252(6) Uani 1 1 d . . .
C34 C 0.36111(18) 0.16989(14) 0.84379(10) 0.0218(5) Uani 1 1 d . . .
C35 C 0.30033(18) 0.12459(14) 0.87096(10) 0.0193(5) Uani 1 1 d . . .
C36 C 0.30029(18) 0.12265(14) 0.92750(10) 0.0196(5) Uani 1 1 d . . .
H36A H 0.3674 0.1248 0.9400 0.024 Uiso 1 1 calc R . .
H36B H 0.2651 0.1653 0.9406 0.024 Uiso 1 1 calc R . .
C37 C 0.23565(19) 0.05963(15) 1.00079(10) 0.0212(5) Uani 1 1 d . . .
H37A H 0.1892 0.0221 1.0117 0.025 Uiso 1 1 calc R . .
H37B H 0.2100 0.1080 1.0098 0.025 Uiso 1 1 calc R . .
C38 C 0.33404(19) 0.04725(15) 1.02467(10) 0.0240(6) Uani 1 1 d . . .
H38A H 0.3272 0.0264 1.0585 0.029 Uiso 1 1 calc R . .
H38B H 0.3706 0.0933 1.0270 0.029 Uiso 1 1 calc R . .
C39 C 0.38499(18) -0.00676(16) 0.98924(10) 0.0233(5) Uani 1 1 d . . .
H39A H 0.3876 -0.0557 1.0044 0.028 Uiso 1 1 calc R . .
H39B H 0.4516 0.0095 0.9820 0.028 Uiso 1 1 calc R . .
C40 C 0.32362(18) -0.00779(14) 0.94071(10) 0.0197(5) Uani 1 1 d . . .
H40 H 0.3662 0.0002 0.9111 0.024 Uiso 1 1 calc R . .
C41 C 0.27041(18) -0.08023(14) 0.93525(10) 0.0207(5) Uani 1 1 d . . .
H41 H 0.2377 -0.0928 0.9674 0.025 Uiso 1 1 calc R . .
C42 C 0.3402(2) -0.14258(15) 0.91992(11) 0.0259(6) Uani 1 1 d . . .
H42A H 0.4081 -0.1266 0.9230 0.031 Uiso 1 1 calc R . .
H42B H 0.3305 -0.1855 0.9416 0.031 Uiso 1 1 calc R . .
C43 C 0.3163(2) -0.16126(16) 0.86513(11) 0.0261(6) Uani 1 1 d . . .
H43A H 0.3756 -0.1640 0.8447 0.031 Uiso 1 1 calc R . .
H43B H 0.2815 -0.2080 0.8628 0.031 Uiso 1 1 calc R . .
C44 C 0.25167(19) -0.09787(14) 0.84804(11) 0.0239(6) Uani 1 1 d . . .
H44A H 0.2912 -0.0570 0.8357 0.029 Uiso 1 1 calc R . .
H44B H 0.2074 -0.1136 0.8211 0.029 Uiso 1 1 calc R . .
C45 C 0.11823(18) -0.13002(13) 0.90372(11) 0.0215(5) Uani 1 1 d . . .
H45A H 0.1469 -0.1772 0.9132 0.026 Uiso 1 1 calc R . .
H45B H 0.0791 -0.1373 0.8732 0.026 Uiso 1 1 calc R . .
C46 C 0.05456(18) -0.10247(14) 0.94569(10) 0.0201(5) Uani 1 1 d . . .
C47 C 0.00161(19) -0.14791(14) 0.97616(10) 0.0228(5) Uani 1 1 d . . .
C48 C -0.05065(19) -0.11465(15) 1.01542(10) 0.0238(5) Uani 1 1 d . . .
C49 C -0.05313(18) -0.03956(14) 1.02108(9) 0.0202(5) Uani 1 1 d . . .
C50 C 0.00032(18) 0.00078(14) 0.98715(9) 0.0194(5) Uani 1 1 d . . .
H50 H -0.0011 0.0522 0.9897 0.023 Uiso 1 1 calc R . .
C51 C 0.2752(2) 0.1164(2) 0.71203(11) 0.0352(7) Uani 1 1 d . . .
H51A H 0.3300 0.0916 0.6965 0.053 Uiso 1 1 calc R . .
H51B H 0.2700 0.1656 0.6985 0.053 Uiso 1 1 calc R . .
H51C H 0.2158 0.0896 0.7049 0.053 Uiso 1 1 calc R . .
C52 C 0.4314(2) 0.21961(17) 0.87018(12) 0.0309(7) Uani 1 1 d . . .
H52A H 0.3989 0.2436 0.8981 0.046 Uiso 1 1 calc R . .
H52B H 0.4550 0.2563 0.8467 0.046 Uiso 1 1 calc R . .
H52C H 0.4859 0.1911 0.8828 0.046 Uiso 1 1 calc R . .
C53 C 0.4694(2) 0.1876(2) 0.72387(13) 0.0494(10) Uani 1 1 d . . .
H53A H 0.4799 0.1351 0.7265 0.074 Uiso 1 1 calc R . .
H53B H 0.5318 0.2124 0.7223 0.074 Uiso 1 1 calc R . .
H53C H 0.4325 0.1981 0.6935 0.074 Uiso 1 1 calc R . .
C54 C 0.0014(2) -0.22911(15) 0.96996(12) 0.0292(6) Uani 1 1 d . . .
H54A H -0.0150 -0.2413 0.9354 0.044 Uiso 1 1 calc R . .
H54B H -0.0465 -0.2505 0.9925 0.044 Uiso 1 1 calc R . .
H54C H 0.0654 -0.2483 0.9780 0.044 Uiso 1 1 calc R . .
C55 C -0.1130(2) -0.00145(16) 1.05974(11) 0.0279(6) Uani 1 1 d . . .
H55A H -0.0810 -0.0048 1.0923 0.042 Uiso 1 1 calc R . .
H55B H -0.1766 -0.0243 1.0617 0.042 Uiso 1 1 calc R . .
H55C H -0.1204 0.0497 1.0505 0.042 Uiso 1 1 calc R . .
C56 C -0.0784(3) -0.1599(2) 1.09747(13) 0.0464(9) Uani 1 1 d . . .
H56A H -0.0517 -0.2074 1.1064 0.070 Uiso 1 1 calc R . .
H56B H -0.1363 -0.1507 1.1174 0.070 Uiso 1 1 calc R . .
H56C H -0.0304 -0.1221 1.1041 0.070 Uiso 1 1 calc R . .
Cl1 Cl 0.54277(5) 0.25876(3) 0.99053(2) 0.02181(12) Uani 1 1 d DU . .
O11 O 0.60559(14) 0.24793(12) 0.94882(7) 0.0286(4) Uani 1 1 d DU . .
O12 O 0.48696(15) 0.32384(11) 0.98389(8) 0.0337(5) Uani 1 1 d DU . .
O13 O 0.48005(15) 0.19784(11) 0.99672(8) 0.0317(5) Uani 1 1 d DU . .
O14 O 0.60120(15) 0.26677(11) 1.03571(7) 0.0299(5) Uani 1 1 d DU . .
Cl2 Cl 0.71876(5) 0.65881(4) 0.93110(3) 0.02651(14) Uani 1 1 d DU . .
O21 O 0.81610(18) 0.64804(16) 0.91542(11) 0.0582(8) Uani 1 1 d DU . .
O22 O 0.66722(19) 0.69901(12) 0.89388(9) 0.0445(6) Uani 1 1 d DU . .
O23 O 0.71793(19) 0.69885(12) 0.97716(8) 0.0384(5) Uani 1 1 d DU . .
O24 O 0.67336(17) 0.58940(11) 0.93846(9) 0.0385(5) Uani 1 1 d DU . .
Cl3 Cl 0.93728(6) 0.41134(4) 0.77138(3) 0.03382(17) Uani 1 1 d DU . .
O31 O 0.8699(2) 0.35302(15) 0.76743(10) 0.0598(8) Uani 1 1 d DU . .
O32 O 1.0011(2) 0.39858(15) 0.81220(9) 0.0527(7) Uani 1 1 d DU . .
O33 O 0.8884(2) 0.47871(14) 0.77795(10) 0.0531(7) Uani 1 1 d DU . .
O34 O 0.99136(18) 0.41486(13) 0.72472(9) 0.0451(6) Uani 1 1 d DU . .
O41 O 0.53442(16) 0.04978(15) 0.89606(9) 0.0481(6) Uani 1 1 d DU . .
O42 O 0.45689(18) 0.00107(17) 0.82691(10) 0.0605(8) Uani 1 1 d DU . .
Cl4 Cl 0.5453(4) 0.0059(3) 0.8509(2) 0.0303(7) Uani 0.503(7) 1 d PDU A 1
O43 O 0.6223(4) 0.0337(4) 0.8215(2) 0.061(2) Uani 0.503(7) 1 d PDU A 1
O44 O 0.5649(4) -0.0695(3) 0.8595(2) 0.0592(19) Uani 0.503(7) 1 d PDU A 1
Cl4A Cl 0.5452(4) 0.0271(2) 0.8453(2) 0.0274(7) Uani 0.497(7) 1 d PDU A 2
O43A O 0.5617(4) 0.0880(3) 0.8140(2) 0.0563(19) Uani 0.497(7) 1 d PDU A 2
O44A O 0.6281(4) -0.0187(4) 0.8443(2) 0.062(2) Uani 0.497(7) 1 d PDU A 2
N1S N 0.8471(2) 0.1565(2) 0.61463(12) 0.0559(9) Uani 1 1 d DU . .
C1S C 0.9006(3) 0.1093(2) 0.60778(13) 0.0441(8) Uani 1 1 d DU . .
C2S C 0.9686(3) 0.0504(2) 0.60044(14) 0.0536(9) Uani 1 1 d DU . .
H2S1 H 1.0339 0.0701 0.5975 0.080 Uiso 1 1 calc R . .
H2S2 H 0.9521 0.0240 0.5699 0.080 Uiso 1 1 calc R . .
H2S3 H 0.9655 0.0172 0.6290 0.080 Uiso 1 1 calc R . .
N2S N 0.5321(9) 0.9973(7) 0.6872(3) 0.072(4) Uani 0.59(2) 1 d PDU B 1
C3S C 0.4803(10) 0.9582(10) 0.7037(6) 0.069(5) Uani 0.59(2) 1 d PDU B 1
C4S C 0.4251(17) 0.9011(11) 0.7322(5) 0.130(8) Uani 0.59(2) 1 d PDU B 1
H4S1 H 0.4583 0.8908 0.7637 0.195 Uiso 0.59(2) 1 calc PR B 1
H4S2 H 0.4213 0.8567 0.7122 0.195 Uiso 0.59(2) 1 calc PR B 1
H4S3 H 0.3599 0.9189 0.7392 0.195 Uiso 0.59(2) 1 calc PR B 1
N2T N 0.5583(8) 0.9484(15) 0.6880(5) 0.096(6) Uani 0.41(2) 1 d PDU B 2
C3T C 0.4871(14) 0.9400(15) 0.7057(11) 0.069(6) Uani 0.41(2) 1 d PDU B 2
C4T C 0.3839(8) 0.9333(8) 0.7221(6) 0.055(3) Uani 0.41(2) 1 d PDU B 2
H4T1 H 0.3423 0.9592 0.6985 0.082 Uiso 0.41(2) 1 calc PR B 2
H4T2 H 0.3765 0.9544 0.7555 0.082 Uiso 0.41(2) 1 calc PR B 2
H4T3 H 0.3656 0.8820 0.7230 0.082 Uiso 0.41(2) 1 calc PR B 2

loop_
_atom_site_aniso_label
_atom_site_aniso_U_11
_atom_site_aniso_U_22
_atom_site_aniso_U_33
_atom_site_aniso_U_23
_atom_site_aniso_U_13
_atom_site_aniso_U_12
Fe1 0.01510(15) 0.01616(16) 0.01648(17) 0.00126(13) 0.00082(14) -0.00051(14)
Fe2 0.01610(15) 0.01534(16) 0.01694(17) 0.00029(14) 0.00032(13) -0.00003(13)
O1 0.0192(8) 0.0150(8) 0.0163(8) -0.0023(7) 0.0002(7) 0.0005(7)
O2 0.0188(8) 0.0174(8) 0.0191(9) -0.0028(7) -0.0017(7) -0.0011(7)
O3 0.0361(12) 0.0595(16) 0.0397(14) 0.0244(12) -0.0013(11) -0.0196(11)
O4 0.0285(10) 0.0298(11) 0.0295(11) 0.0060(9) 0.0077(8) -0.0073(8)
O5 0.0316(11) 0.0499(14) 0.0279(12) 0.0100(10) 0.0030(9) -0.0171(10)
O6 0.0435(12) 0.0325(12) 0.0298(12) 0.0057(9) 0.0096(10) -0.0151(10)
N1 0.0179(9) 0.0203(10) 0.0195(11) 0.0029(8) 0.0018(9) -0.0010(9)
N2 0.0222(10) 0.0210(11) 0.0163(10) -0.0002(9) 0.0023(8) -0.0020(9)
N3 0.0194(10) 0.0148(10) 0.0185(10) 0.0025(8) 0.0001(8) 0.0009(8)
N4 0.0166(9) 0.0188(10) 0.0181(11) 0.0032(8) 0.0006(8) -0.0003(8)
N5 0.0171(9) 0.0190(10) 0.0171(11) 0.0011(8) 0.0007(8) -0.0004(8)
N6 0.0202(10) 0.0179(10) 0.0169(11) -0.0003(8) -0.0015(8) -0.0002(8)
N7 0.0187(10) 0.0168(10) 0.0210(11) -0.0004(9) 0.0012(9) -0.0001(8)
N8 0.0200(10) 0.0166(10) 0.0185(10) 0.0002(8) -0.0014(8) 0.0003(8)
C1 0.0179(11) 0.0196(13) 0.0237(14) 0.0000(10) -0.0012(10) 0.0010(10)
C2 0.0213(12) 0.0229(13) 0.0284(15) 0.0021(11) 0.0024(11) -0.0039(10)
C3 0.0267(14) 0.0308(15) 0.0312(16) 0.0082(12) 0.0030(12) -0.0071(12)
C4 0.0258(13) 0.0345(16) 0.0221(14) 0.0049(12) 0.0024(11) -0.0033(12)
C5 0.0185(11) 0.0239(13) 0.0189(12) 0.0017(10) 0.0024(10) 0.0000(10)
C6 0.0215(11) 0.0260(13) 0.0161(12) 0.0016(10) 0.0022(10) -0.0034(11)
C7 0.0245(13) 0.0256(14) 0.0250(14) -0.0004(11) -0.0011(11) -0.0080(11)
C8 0.0265(14) 0.0422(17) 0.0212(14) -0.0018(13) -0.0050(11) -0.0083(12)
C9 0.0213(13) 0.0430(18) 0.0240(15) 0.0052(13) -0.0043(11) -0.0002(12)
C10 0.0194(12) 0.0240(13) 0.0202(13) 0.0043(10) -0.0027(10) 0.0015(10)
C11 0.0160(11) 0.0207(12) 0.0224(13) 0.0051(10) -0.0023(10) 0.0006(10)
C12 0.0210(12) 0.0262(14) 0.0270(15) 0.0051(11) 0.0016(11) 0.0064(11)
C13 0.0248(13) 0.0218(13) 0.0332(16) 0.0053(12) 0.0035(12) 0.0026(11)
C14 0.0214(12) 0.0167(12) 0.0238(13) 0.0026(10) 0.0019(10) 0.0002(10)
C15 0.0191(11) 0.0193(12) 0.0190(13) 0.0024(10) 0.0022(10) 0.0026(10)
C16 0.0167(11) 0.0189(12) 0.0154(12) 0.0017(9) 0.0009(9) -0.0001(9)
C17 0.0167(11) 0.0228(13) 0.0189(13) 0.0019(10) -0.0008(9) -0.0007(9)
C18 0.0150(11) 0.0242(13) 0.0202(12) 0.0077(11) 0.0013(9) -0.0037(10)
C19 0.0217(12) 0.0183(12) 0.0241(14) 0.0027(10) 0.0009(10) -0.0029(10)
C20 0.0185(11) 0.0223(12) 0.0191(13) -0.0017(10) -0.0001(9) 0.0005(10)
C21 0.0358(16) 0.0335(16) 0.0366(17) 0.0028(13) -0.0013(14) -0.0156(14)
C22 0.048(2) 0.067(2) 0.0194(15) 0.0093(15) -0.0004(14) -0.0246(18)
C23 0.0373(19) 0.064(3) 0.063(3) 0.028(2) -0.0005(18) -0.0163(18)
C24 0.0269(13) 0.0251(14) 0.0234(14) 0.0024(11) 0.0083(11) 0.0030(11)
C25 0.0285(14) 0.0199(13) 0.0365(17) -0.0036(12) 0.0082(12) -0.0046(11)
C26 0.0324(16) 0.0242(16) 0.068(2) -0.0031(15) 0.0220(16) -0.0055(13)
C31 0.0203(12) 0.0227(13) 0.0198(13) -0.0012(10) 0.0015(10) -0.0017(10)
C32 0.0205(12) 0.0332(15) 0.0201(13) 0.0001(11) 0.0024(10) -0.0022(11)
C33 0.0214(12) 0.0300(15) 0.0242(14) 0.0085(11) 0.0000(11) -0.0033(11)
C34 0.0157(11) 0.0262(13) 0.0236(14) 0.0028(10) -0.0019(10) -0.0028(10)
C35 0.0165(11) 0.0200(13) 0.0214(13) 0.0007(10) -0.0010(9) 0.0008(9)
C36 0.0195(11) 0.0180(12) 0.0213(13) -0.0014(10) -0.0014(10) -0.0038(9)
C37 0.0239(12) 0.0228(13) 0.0169(13) -0.0015(10) 0.0016(10) 0.0004(10)
C38 0.0251(13) 0.0258(14) 0.0212(14) -0.0009(11) -0.0036(10) -0.0017(11)
C39 0.0211(12) 0.0291(14) 0.0199(13) 0.0013(11) -0.0044(10) 0.0018(10)
C40 0.0178(11) 0.0226(13) 0.0187(13) 0.0021(10) 0.0001(9) 0.0040(10)
C41 0.0214(12) 0.0224(13) 0.0183(13) 0.0012(10) -0.0045(10) 0.0043(10)
C42 0.0256(13) 0.0223(13) 0.0298(15) -0.0003(11) 0.0007(11) 0.0056(11)
C43 0.0270(14) 0.0243(14) 0.0271(15) -0.0023(11) 0.0038(11) 0.0092(11)
C44 0.0244(12) 0.0220(13) 0.0253(14) -0.0017(11) 0.0052(11) 0.0022(10)
C45 0.0229(12) 0.0156(12) 0.0259(14) -0.0014(10) 0.0000(10) -0.0011(9)
C46 0.0198(12) 0.0193(12) 0.0212(12) 0.0018(10) -0.0019(10) -0.0025(10)
C47 0.0231(12) 0.0200(13) 0.0252(14) 0.0039(10) -0.0025(11) -0.0029(10)
C48 0.0238(13) 0.0237(13) 0.0239(13) 0.0066(11) -0.0010(11) -0.0044(11)
C49 0.0198(12) 0.0228(13) 0.0181(12) 0.0023(10) -0.0011(10) -0.0004(10)
C50 0.0207(11) 0.0208(12) 0.0168(12) 0.0015(10) 0.0004(10) -0.0002(10)
C51 0.0275(14) 0.057(2) 0.0217(15) -0.0002(14) 0.0029(12) -0.0086(15)
C52 0.0270(14) 0.0351(16) 0.0307(16) 0.0049(13) -0.0069(12) -0.0122(12)
C53 0.0300(17) 0.083(3) 0.0356(19) 0.0098(18) 0.0099(15) -0.0154(18)
C54 0.0320(14) 0.0178(13) 0.0377(17) 0.0065(12) 0.0015(13) -0.0020(11)
C55 0.0302(15) 0.0287(15) 0.0247(15) 0.0020(12) 0.0041(11) -0.0006(12)
C56 0.052(2) 0.049(2) 0.038(2) 0.0225(17) -0.0001(16) -0.0129(17)
Cl1 0.0201(3) 0.0219(3) 0.0234(3) -0.0067(2) 0.0027(2) -0.0020(2)
O11 0.0247(10) 0.0386(12) 0.0225(10) -0.0028(9) 0.0074(8) 0.0015(9)
O12 0.0346(11) 0.0279(11) 0.0388(13) -0.0093(9) -0.0015(9) 0.0079(9)
O13 0.0323(11) 0.0275(11) 0.0352(12) -0.0020(9) 0.0029(9) -0.0119(9)
O14 0.0326(11) 0.0334(12) 0.0238(11) -0.0107(9) -0.0051(8) 0.0007(9)
Cl2 0.0335(3) 0.0219(3) 0.0241(3) 0.0025(3) 0.0041(3) -0.0029(3)
O21 0.0377(13) 0.0611(18) 0.076(2) -0.0056(15) 0.0227(13) -0.0056(12)
O22 0.0754(18) 0.0267(11) 0.0314(13) 0.0026(10) -0.0156(12) -0.0034(11)
O23 0.0655(16) 0.0289(12) 0.0208(11) 0.0002(9) 0.0012(11) -0.0027(11)
O24 0.0523(14) 0.0224(11) 0.0410(13) 0.0027(9) 0.0064(11) -0.0081(10)
Cl3 0.0413(4) 0.0268(4) 0.0334(4) 0.0120(3) -0.0055(3) 0.0004(3)
O31 0.080(2) 0.0552(16) 0.0438(16) 0.0142(13) -0.0047(15) -0.0308(15)
O32 0.0593(16) 0.0576(17) 0.0412(14) 0.0079(13) -0.0162(12) 0.0137(14)
O33 0.0673(18) 0.0450(15) 0.0472(15) 0.0143(12) 0.0006(13) 0.0225(13)
O34 0.0475(14) 0.0413(13) 0.0465(14) 0.0211(11) 0.0064(11) 0.0088(11)
O41 0.0288(11) 0.0783(18) 0.0373(12) -0.0176(12) 0.0029(10) -0.0011(12)
O42 0.0320(12) 0.090(2) 0.0596(17) -0.0325(15) -0.0004(12) -0.0091(14)
Cl4 0.0190(8) 0.051(2) 0.0210(11) 0.0069(14) 0.0034(8) 0.0024(15)
O43 0.040(3) 0.094(6) 0.050(3) -0.009(3) 0.021(3) -0.031(4)
O44 0.061(4) 0.049(3) 0.067(4) 0.011(3) -0.001(3) 0.016(3)
Cl4A 0.0184(8) 0.0410(18) 0.0228(14) 0.0032(12) 0.0020(9) 0.0025(14)
O43A 0.062(4) 0.051(3) 0.056(3) 0.010(3) 0.027(3) -0.002(3)
O44A 0.058(4) 0.089(5) 0.039(3) -0.006(3) 0.000(3) 0.052(4)
N1S 0.052(2) 0.078(2) 0.0380(18) -0.0011(17) 0.0040(15) -0.0053(18)
C1S 0.0410(18) 0.066(2) 0.0250(17) 0.0006(17) -0.0004(14) -0.0163(17)
C2S 0.060(2) 0.063(2) 0.0377(19) -0.0083(18) 0.0073(19) -0.0099(19)
N2S 0.072(6) 0.102(8) 0.042(4) -0.010(4) 0.006(4) -0.035(5)
C3S 0.075(7) 0.092(10) 0.042(6) -0.026(6) 0.013(6) -0.050(8)
C4S 0.170(16) 0.145(15) 0.074(8) -0.039(9) 0.039(10) -0.123(13)
N2T 0.071(6) 0.165(17) 0.054(7) 0.004(9) 0.010(5) 0.042(9)
C3T 0.078(8) 0.083(13) 0.046(9) 0.009(8) 0.016(8) 0.029(8)
C4T 0.061(6) 0.046(7) 0.057(8) -0.010(5) -0.006(5) -0.013(5)

loop_
_atom_type_symbol
_atom_type_description
_atom_type_scat_dispersion_real
_atom_type_scat_dispersion_imag
_atom_type_scat_source
C C 0.0033 0.0016 'International Tables Vol C Tables 4.2.6.8 and 6.1.1.4'
H H 0.0000 0.0000 'International Tables Vol C Tables 4.2.6.8 and 6.1.1.4'
N N 0.0061 0.0033 'International Tables Vol C Tables 4.2.6.8 and 6.1.1.4'
O O 0.0106 0.0060 'International Tables Vol C Tables 4.2.6.8 and 6.1.1.4'
Cl Cl 0.1484 0.1585 'International Tables Vol C Tables 4.2.6.8 and 6.1.1.4'
Fe Fe 0.3463 0.8444 'International Tables Vol C Tables 4.2.6.8 and 6.1.1.4'

loop_
_geom_angle_atom_site_label_1
_geom_angle_atom_site_label_2
_geom_angle_atom_site_label_3
_geom_angle
O1 Fe1 O2 78.82(7)
O1 Fe1 N4 96.79(8)
O2 Fe1 N4 91.01(8)
O1 Fe1 N1 90.09(8)
O2 Fe1 N1 98.00(8)
N4 Fe1 N1 169.59(8)
O1 Fe1 N2 166.66(8)
O2 Fe1 N2 98.74(8)
N4 Fe1 N2 96.37(8)
N1 Fe1 N2 77.19(8)
O1 Fe1 N3 101.74(8)
O2 Fe1 N3 167.27(8)
N4 Fe1 N3 76.27(8)
N1 Fe1 N3 94.72(8)
N2 Fe1 N3 83.55(8)
O1 Fe2 O2 78.67(7)
O1 Fe2 N5 97.53(8)
O2 Fe2 N5 90.73(8)
O1 Fe2 N8 90.07(8)
O2 Fe2 N8 97.39(8)
N5 Fe2 N8 169.85(8)
O1 Fe2 N7 166.28(8)
O2 Fe2 N7 100.07(8)
N5 Fe2 N7 96.15(8)
N8 Fe2 N7 76.49(8)
O1 Fe2 N6 99.57(8)
O2 Fe2 N6 166.84(8)
N5 Fe2 N6 76.51(8)
N8 Fe2 N6 95.65(8)
N7 Fe2 N6 84.71(8)
Fe1 O1 Fe2 101.68(8)
Fe1 O1 H1 128.1(16)
Fe2 O1 H1 129.0(17)
Fe1 O2 Fe2 100.82(8)
Fe1 O2 H2 128(2)
Fe2 O2 H2 132(2)
C3 O3 C23 124.5(3)
C18 O4 C26 121.0(2)
C33 O5 C53 120.1(3)
C48 O6 C56 117.1(2)
C1 N1 C5 118.4(2)
C1 N1 Fe1 125.24(18)
C5 N1 Fe1 116.34(17)
C6 N2 C7 110.7(2)
C6 N2 C10 108.3(2)
C7 N2 C10 104.25(19)
C6 N2 Fe1 107.53(15)
C7 N2 Fe1 117.93(16)
C10 N2 Fe1 107.78(15)
C15 N3 C14 109.40(19)
C15 N3 C11 109.23(19)
C14 N3 C11 103.35(19)
C15 N3 Fe1 107.39(14)
C14 N3 Fe1 119.88(15)
C11 N3 Fe1 107.21(15)
C20 N4 C16 118.5(2)
C20 N4 Fe1 125.57(17)
C16 N4 Fe1 115.36(16)
C31 N5 C35 118.3(2)
C31 N5 Fe2 125.02(17)
C35 N5 Fe2 116.15(17)
C36 N6 C37 109.8(2)
C36 N6 C40 109.08(19)
C37 N6 C40 103.63(19)
C36 N6 Fe2 108.34(15)
C37 N6 Fe2 119.03(16)
C40 N6 Fe2 106.53(15)
C44 N7 C45 110.2(2)
C44 N7 C41 103.97(19)
C45 N7 C41 108.9(2)
C44 N7 Fe2 119.02(16)
C45 N7 Fe2 107.82(14)
C41 N7 Fe2 106.52(15)
C50 N8 C46 119.0(2)
C50 N8 Fe2 124.55(17)
C46 N8 Fe2 116.41(17)
N1 C1 C2 124.8(3)
N1 C1 H1A 117.6
C2 C1 H1A 117.6
C1 C2 C3 116.1(3)
C1 C2 C21 117.6(3)
C3 C2 C21 126.1(3)
O3 C3 C2 126.2(3)
O3 C3 C4 113.4(3)
C2 C3 C4 120.3(3)
C5 C4 C3 118.2(3)
C5 C4 C22 122.6(3)
C3 C4 C22 119.2(3)
N1 C5 C4 122.1(2)
N1 C5 C6 114.1(2)
C4 C5 C6 123.8(2)
N2 C6 C5 109.8(2)
N2 C6 H6A 109.7
C5 C6 H6A 109.7
N2 C6 H6B 109.7
C5 C6 H6B 109.7
H6A C6 H6B 108.2
N2 C7 C8 104.8(2)
N2 C7 H7A 110.8
C8 C7 H7A 110.8
N2 C7 H7B 110.8
C8 C7 H7B 110.8
H7A C7 H7B 108.9
C9 C8 C7 103.9(2)
C9 C8 H8A 111.0
C7 C8 H8A 111.0
C9 C8 H8B 111.0
C7 C8 H8B 111.0
H8A C8 H8B 109.0
C8 C9 C10 106.7(2)
C8 C9 H9A 110.4
C10 C9 H9A 110.4
C8 C9 H9B 110.4
C10 C9 H9B 110.4
H9A C9 H9B 108.6
N2 C10 C11 110.9(2)
N2 C10 C9 105.4(2)
C11 C10 C9 111.6(2)
N2 C10 H10 109.6
C11 C10 H10 109.6
C9 C10 H10 109.6
N3 C11 C10 110.0(2)
N3 C11 C12 105.9(2)
C10 C11 C12 110.9(2)
N3 C11 H11 110.0
C10 C11 H11 110.0
C12 C11 H11 110.0
C13 C12 C11 106.1(2)
C13 C12 H12A 110.5
C11 C12 H12A 110.5
C13 C12 H12B 110.5
C11 C12 H12B 110.5
H12A C12 H12B 108.7
C14 C13 C12 103.8(2)
C14 C13 H13A 111.0
C12 C13 H13A 111.0
C14 C13 H13B 111.0
C12 C13 H13B 111.0
H13A C13 H13B 109.0
N3 C14 C13 104.9(2)
N3 C14 H14A 110.8
C13 C14 H14A 110.8
N3 C14 H14B 110.8
C13 C14 H14B 110.8
H14A C14 H14B 108.8
N3 C15 C16 109.8(2)
N3 C15 H15A 109.7
C16 C15 H15A 109.7
N3 C15 H15B 109.7
C16 C15 H15B 109.7
H15A C15 H15B 108.2
N4 C16 C17 122.3(2)
N4 C16 C15 115.2(2)
C17 C16 C15 122.5(2)
C16 C17 C18 117.9(2)
C16 C17 C24 122.5(2)
C18 C17 C24 119.7(2)
O4 C18 C17 114.4(2)
O4 C18 C19 124.9(2)
C17 C18 C19 120.7(2)
C20 C19 C18 115.9(2)
C20 C19 C25 118.4(2)
C18 C19 C25 125.6(2)
N4 C20 C19 124.6(2)
N4 C20 H20 117.7
C19 C20 H20 117.7
C2 C21 H21A 109.5
C2 C21 H21B 109.5
H21A C21 H21B 109.5
C2 C21 H21C 109.5
H21A C21 H21C 109.5
H21B C21 H21C 109.5
C4 C22 H22A 109.5
C4 C22 H22B 109.5
H22A C22 H22B 109.5
C4 C22 H22C 109.5
H22A C22 H22C 109.5
H22B C22 H22C 109.5
O3 C23 H23A 109.5
O3 C23 H23B 109.5
H23A C23 H23B 109.5
O3 C23 H23C 109.5
H23A C23 H23C 109.5
H23B C23 H23C 109.5
C17 C24 H24A 109.5
C17 C24 H24B 109.5
H24A C24 H24B 109.5
C17 C24 H24C 109.5
H24A C24 H24C 109.5
H24B C24 H24C 109.5
C19 C25 H25A 109.5
C19 C25 H25B 109.5
H25A C25 H25B 109.5
C19 C25 H25C 109.5
H25A C25 H25C 109.5
H25B C25 H25C 109.5
O4 C26 H26A 109.5
O4 C26 H26B 109.5
H26A C26 H26B 109.5
O4 C26 H26C 109.5
H26A C26 H26C 109.5
H26B C26 H26C 109.5
N5 C31 C32 124.5(2)
N5 C31 H31 117.7
C32 C31 H31 117.7
C31 C32 C33 115.9(2)
C31 C32 C51 119.1(3)
C33 C32 C51 124.9(3)
O5 C33 C34 115.6(2)
O5 C33 C32 123.3(3)
C34 C33 C32 121.0(2)
C35 C34 C33 117.8(2)
C35 C34 C52 120.6(2)
C33 C34 C52 121.6(2)
N5 C35 C34 122.5(2)
N5 C35 C36 115.1(2)
C34 C35 C36 122.5(2)
N6 C36 C35 110.1(2)
N6 C36 H36A 109.6
C35 C36 H36A 109.6
N6 C36 H36B 109.6
C35 C36 H36B 109.6
H36A C36 H36B 108.2
N6 C37 C38 105.0(2)
N6 C37 H37A 110.7
C38 C37 H37A 110.7
N6 C37 H37B 110.7
C38 C37 H37B 110.7
H37A C37 H37B 108.8
C37 C38 C39 104.4(2)
C37 C38 H38A 110.9
C39 C38 H38A 110.9
C37 C38 H38B 110.9
C39 C38 H38B 110.9
H38A C38 H38B 108.9
C38 C39 C40 105.7(2)
C38 C39 H39A 110.6
C40 C39 H39A 110.6
C38 C39 H39B 110.6
C40 C39 H39B 110.6
H39A C39 H39B 108.7
N6 C40 C41 111.0(2)
N6 C40 C39 105.8(2)
C41 C40 C39 110.8(2)
N6 C40 H40 109.7
C41 C40 H40 109.7
C39 C40 H40 109.7
N7 C41 C40 110.7(2)
N7 C41 C42 105.1(2)
C40 C41 C42 111.6(2)
N7 C41 H41 109.8
C40 C41 H41 109.8
C42 C41 H41 109.8
C43 C42 C41 106.3(2)
C43 C42 H42A 110.5
C41 C42 H42A 110.5
C43 C42 H42B 110.5
C41 C42 H42B 110.5
H42A C42 H42B 108.7
C44 C43 C42 103.8(2)
C44 C43 H43A 111.0
C42 C43 H43A 111.0
C44 C43 H43B 111.0
C42 C43 H43B 111.0
H43A C43 H43B 109.0
N7 C44 C43 105.0(2)
N7 C44 H44A 110.8
C43 C44 H44A 110.8
N7 C44 H44B 110.8
C43 C44 H44B 110.8
H44A C44 H44B 108.8
N7 C45 C46 109.7(2)
N7 C45 H45A 109.7
C46 C45 H45A 109.7
N7 C45 H45B 109.7
C46 C45 H45B 109.7
H45A C45 H45B 108.2
N8 C46 C47 122.9(2)
N8 C46 C45 114.2(2)
C47 C46 C45 123.0(2)
C46 C47 C48 116.6(2)
C46 C47 C54 122.6(3)
C48 C47 C54 120.7(2)
O6 C48 C49 121.5(3)
O6 C48 C47 116.9(2)
C49 C48 C47 121.6(2)
C50 C49 C48 116.6(2)
C50 C49 C55 119.7(2)
C48 C49 C55 123.6(2)
N8 C50 C49 123.3(2)
N8 C50 H50 118.4
C49 C50 H50 118.4
C32 C51 H51A 109.5
C32 C51 H51B 109.5
H51A C51 H51B 109.5
C32 C51 H51C 109.5
H51A C51 H51C 109.5
H51B C51 H51C 109.5
C34 C52 H52A 109.5
C34 C52 H52B 109.5
H52A C52 H52B 109.5
C34 C52 H52C 109.5
H52A C52 H52C 109.5
H52B C52 H52C 109.5
O5 C53 H53A 109.5
O5 C53 H53B 109.5
H53A C53 H53B 109.5
O5 C53 H53C 109.5
H53A C53 H53C 109.5
H53B C53 H53C 109.5
C47 C54 H54A 109.5
C47 C54 H54B 109.5
H54A C54 H54B 109.5
C47 C54 H54C 109.5
H54A C54 H54C 109.5
H54B C54 H54C 109.5
C49 C55 H55A 109.5
C49 C55 H55B 109.5
H55A C55 H55B 109.5
C49 C55 H55C 109.5
H55A C55 H55C 109.5
H55B C55 H55C 109.5
O6 C56 H56A 109.5
O6 C56 H56B 109.5
H56A C56 H56B 109.5
O6 C56 H56C 109.5
H56A C56 H56C 109.5
H56B C56 H56C 109.5
O13 Cl1 O11 110.57(13)
O13 Cl1 O12 109.98(13)
O11 Cl1 O12 110.33(13)
O13 Cl1 O14 108.69(13)
O11 Cl1 O14 108.79(12)
O12 Cl1 O14 108.42(12)
O21 Cl2 O22 109.82(17)
O21 Cl2 O23 109.35(17)
O22 Cl2 O23 109.11(14)
O21 Cl2 O24 109.29(16)
O22 Cl2 O24 109.67(14)
O23 Cl2 O24 109.59(14)
O33 Cl3 O32 110.16(17)
O33 Cl3 O31 110.66(19)
O32 Cl3 O31 109.82(17)
O33 Cl3 O34 108.16(15)
O32 Cl3 O34 110.15(16)
O31 Cl3 O34 107.86(17)
O42 Cl4 O43 115.6(5)
O42 Cl4 O44 100.4(4)
O43 Cl4 O44 107.2(5)
O42 Cl4 O41 109.1(4)
O43 Cl4 O41 109.6(4)
O44 Cl4 O41 114.9(4)
O42 Cl4A O43A 101.8(4)
O42 Cl4A O44A 119.6(5)
O43A Cl4A O44A 109.1(5)
O42 Cl4A O41 110.0(4)
O43A Cl4A O41 110.3(4)
O44A Cl4A O41 106.0(4)
N1S C1S C2S 178.6(4)
C1S C2S H2S1 109.5
C1S C2S H2S2 109.5
H2S1 C2S H2S2 109.5
C1S C2S H2S3 109.5
H2S1 C2S H2S3 109.5
H2S2 C2S H2S3 109.5
N2S C3S C4S 170(2)
C3S C4S H4S1 109.5
C3S C4S H4S2 109.5
H4S1 C4S H4S2 109.5
C3S C4S H4S3 109.5
H4S1 C4S H4S3 109.5
H4S2 C4S H4S3 109.5
N2T C3T C4T 171(3)
C3T C4T H4T1 109.5
C3T C4T H4T2 109.5
H4T1 C4T H4T2 109.5
C3T C4T H4T3 109.5
H4T1 C4T H4T3 109.5
H4T2 C4T H4T3 109.5

loop_
_geom_bond_atom_site_label_1
_geom_bond_atom_site_label_2
_geom_bond_distance
Fe1 O1 1.9565(17)
Fe1 O2 1.9690(18)
Fe1 N4 2.122(2)
Fe1 N1 2.126(2)
Fe1 N2 2.145(2)
Fe1 N3 2.156(2)
Fe2 O1 1.9601(17)
Fe2 O2 1.9717(18)
Fe2 N5 2.119(2)
Fe2 N8 2.125(2)
Fe2 N7 2.148(2)
Fe2 N6 2.150(2)
O1 H1 0.808(17)
O2 H2 0.820(17)
O3 C3 1.354(3)
O3 C23 1.413(4)
O4 C18 1.358(3)
O4 C26 1.421(4)
O5 C33 1.369(3)
O5 C53 1.438(4)
O6 C48 1.364(3)
O6 C56 1.428(4)
N1 C1 1.342(3)
N1 C5 1.352(3)
N2 C6 1.495(3)
N2 C7 1.499(3)
N2 C10 1.515(3)
N3 C15 1.493(3)
N3 C14 1.503(3)
N3 C11 1.513(3)
N4 C20 1.348(3)
N4 C16 1.352(3)
N5 C31 1.347(3)
N5 C35 1.347(3)
N6 C36 1.495(3)
N6 C37 1.501(3)
N6 C40 1.516(3)
N7 C44 1.493(3)
N7 C45 1.495(3)
N7 C41 1.519(3)
N8 C50 1.348(3)
N8 C46 1.355(3)
C1 C2 1.385(4)
C1 H1A 0.9500
C2 C3 1.403(4)
C2 C21 1.517(4)
C3 C4 1.412(4)
C4 C5 1.387(4)
C4 C22 1.501(4)
C5 C6 1.512(4)
C6 H6A 0.9900
C6 H6B 0.9900
C7 C8 1.542(4)
C7 H7A 0.9900
C7 H7B 0.9900
C8 C9 1.539(4)
C8 H8A 0.9900
C8 H8B 0.9900
C9 C10 1.551(4)
C9 H9A 0.9900
C9 H9B 0.9900
C10 C11 1.526(4)
C10 H10 1.0000
C11 C12 1.548(4)
C11 H11 1.0000
C12 C13 1.544(4)
C12 H12A 0.9900
C12 H12B 0.9900
C13 C14 1.534(4)
C13 H13A 0.9900
C13 H13B 0.9900
C14 H14A 0.9900
C14 H14B 0.9900
C15 C16 1.508(4)
C15 H15A 0.9900
C15 H15B 0.9900
C16 C17 1.386(3)
C17 C18 1.406(4)
C17 C24 1.509(4)
C18 C19 1.415(4)
C19 C20 1.380(4)
C19 C25 1.497(4)
C20 H20 0.9500
C21 H21A 0.9800
C21 H21B 0.9800
C21 H21C 0.9800
C22 H22A 0.9800
C22 H22B 0.9800
C22 H22C 0.9800
C23 H23A 0.9800
C23 H23B 0.9800
C23 H23C 0.9800
C24 H24A 0.9800
C24 H24B 0.9800
C24 H24C 0.9800
C25 H25A 0.9800
C25 H25B 0.9800
C25 H25C 0.9800
C26 H26A 0.9800
C26 H26B 0.9800
C26 H26C 0.9800
C31 C32 1.384(4)
C31 H31 0.9500
C32 C33 1.408(4)
C32 C51 1.509(4)
C33 C34 1.395(4)
C34 C35 1.392(4)
C34 C52 1.514(4)
C35 C36 1.514(4)
C36 H36A 0.9900
C36 H36B 0.9900
C37 C38 1.524(4)
C37 H37A 0.9900
C37 H37B 0.9900
C38 C39 1.546(4)
C38 H38A 0.9900
C38 H38B 0.9900
C39 C40 1.554(4)
C39 H39A 0.9900
C39 H39B 0.9900
C40 C41 1.533(4)
C40 H40 1.0000
C41 C42 1.558(4)
C41 H41 1.0000
C42 C43 1.543(4)
C42 H42A 0.9900
C42 H42B 0.9900
C43 C44 1.542(4)
C43 H43A 0.9900
C43 H43B 0.9900
C44 H44A 0.9900
C44 H44B 0.9900
C45 C46 1.517(4)
C45 H45A 0.9900
C45 H45B 0.9900
C46 C47 1.381(4)
C47 C48 1.417(4)
C47 C54 1.506(4)
C48 C49 1.393(4)
C49 C50 1.389(3)
C49 C55 1.502(4)
C50 H50 0.9500
C51 H51A 0.9800
C51 H51B 0.9800
C51 H51C 0.9800
C52 H52A 0.9800
C52 H52B 0.9800
C52 H52C 0.9800
C53 H53A 0.9800
C53 H53B 0.9800
C53 H53C 0.9800
C54 H54A 0.9800
C54 H54B 0.9800
C54 H54C 0.9800
C55 H55A 0.9800
C55 H55B 0.9800
C55 H55C 0.9800
C56 H56A 0.9800
C56 H56B 0.9800
C56 H56C 0.9800
Cl1 O13 1.430(2)
Cl1 O11 1.4308(19)
Cl1 O12 1.439(2)
Cl1 O14 1.464(2)
Cl2 O21 1.428(2)
Cl2 O22 1.433(2)
Cl2 O23 1.437(2)
Cl2 O24 1.440(2)
Cl3 O33 1.426(3)
Cl3 O32 1.426(2)
Cl3 O31 1.429(3)
Cl3 O34 1.459(2)
O41 Cl4A 1.430(6)
O41 Cl4 1.464(6)
O42 Cl4 1.387(6)
O42 Cl4A 1.405(6)
Cl4 O43 1.422(6)
Cl4 O44 1.435(6)
Cl4A O43A 1.419(6)
Cl4A O44A 1.427(6)
N1S C1S 1.156(5)
C1S C2S 1.453(5)
C2S H2S1 0.9800
C2S H2S2 0.9800
C2S H2S3 0.9800
N2S C3S 1.110(12)
C3S C4S 1.509(14)
C4S H4S1 0.9800
C4S H4S2 0.9800
C4S H4S3 0.9800
N2T C3T 1.107(16)
C3T C4T 1.502(15)
C4T H4T1 0.9800
C4T H4T2 0.9800
C4T H4T3 0.9800

loop_
_geom_hbond_atom_site_label_D
_geom_hbond_atom_site_label_H
_geom_hbond_atom_site_label_A
_geom_hbond_distance_DH
_geom_hbond_distance_HA
_geom_hbond_distance_DA
_geom_hbond_angle_DHA
_geom_hbond_site_symmetry_A
O1 H1 O14 0.808(17) 1.901(18) 2.699(3) 169(3) 4_457
O1 H1 O12 0.808(17) 2.62(3) 3.201(3) 130(3) 4_457
O1 H1 Cl1 0.808(17) 2.769(19) 3.5420(18) 161(3) 4_457
O2 H2 O34 0.820(17) 1.903(18) 2.716(3) 171(3) 3_646
O2 H2 Cl3 0.820(17) 2.895(19) 3.6827(19) 162(3) 3_646
